data_2006828
loop_
_publ_author_name
'Wiesch, Andre'
'Bluhm, Karsten'

_publ_section_title
;
 The First Cadmium Rare Earth Borates CdLn[B~5~O~10~] with Ln = La, Sm,
 Eu
;
_journal_issue 12
_journal_name_full 'Acta Crystallographica Section C'
_journal_page_first 1730
_journal_page_last 1733
_journal_paper_doi 10.1107/S0108270197008202
_journal_volume 53
_journal_year 1997
_chemical_formula_iupac 'Cd La [B5 O10]'
_chemical_formula_sum 'B5 Cd La O10'
_chemical_formula_weight 465.36
_space_group_IT_number 14
_symmetry_cell_setting monoclinic
_symmetry_space_group_name_Hall '-P 2yn'
_symmetry_space_group_name_H-M 'P 1 21/n 1'
_audit_creation_method SHELXL
_cell_angle_alpha 90.00
_cell_angle_beta 91.468(10)
_cell_angle_gamma 90.00
_cell_formula_units_Z 4
_cell_length_a 8.7652(10)
_cell_length_b 7.8844(10)
_cell_length_c 9.640(2)
_cell_measurement_reflns_used 25
_cell_measurement_temperature 293(2)
_cell_measurement_theta_max 15
_cell_measurement_theta_min 5
_cell_volume 665.99(18)
_computing_cell_refinement STADI4
_computing_data_collection 'STADI4 (Stoe & Cie, 1992)'
_computing_data_reduction STADI4
_computing_molecular_graphics 'ORTEP (Johnson, 1965)'
_computing_publication_material SHELXL93
_computing_structure_refinement 'SHELXL93 (Sheldrick, 1993)'
_computing_structure_solution 'SHELXS86 (Sheldrick, 1990)'
_diffrn_ambient_temperature 293(2)
_diffrn_measurement_device 'Siemens AED2'
_diffrn_measurement_method \w-2\q
_diffrn_radiation_monochromator graphite
_diffrn_radiation_source 'fine-focus sealed tube'
_diffrn_radiation_type MoK\a
_diffrn_radiation_wavelength 0.71069
_diffrn_reflns_av_R_equivalents 0.0347
_diffrn_reflns_av_sigmaI/netI 0.0332
_diffrn_reflns_limit_h_max 0
_diffrn_reflns_limit_h_min -14
_diffrn_reflns_limit_k_max 12
_diffrn_reflns_limit_k_min 0
_diffrn_reflns_limit_l_max 15
_diffrn_reflns_limit_l_min -15
_diffrn_reflns_number 3086
_diffrn_reflns_theta_max 35.04
_diffrn_reflns_theta_min 3.10
_diffrn_standards_decay_% 0.2
_diffrn_standards_interval_time 120min
_diffrn_standards_number 3
_exptl_absorpt_coefficient_mu 9.573
_exptl_absorpt_correction_T_max 0.620
_exptl_absorpt_correction_T_min 0.289
_exptl_absorpt_correction_type '\y scan  (EMPIR; Stoe & Cie, 1988)'
_exptl_crystal_colour flesh-coloured
_exptl_crystal_density_diffrn 4.641
_exptl_crystal_density_meas ?
_exptl_crystal_density_method none
_exptl_crystal_description irregular
_exptl_crystal_F_000 840
_exptl_crystal_size_max 0.1
_exptl_crystal_size_mid 0.1
_exptl_crystal_size_min 0.05
_refine_diff_density_max 1.291
_refine_diff_density_min -1.051
_refine_ls_extinction_coef 0.0151(5)
_refine_ls_extinction_method SHELXL
_refine_ls_goodness_of_fit_all 1.045
_refine_ls_goodness_of_fit_obs 1.101
_refine_ls_matrix_type full
_refine_ls_number_parameters 130
_refine_ls_number_reflns 2938
_refine_ls_number_restraints 0
_refine_ls_restrained_S_all 1.045
_refine_ls_restrained_S_obs 1.101
_refine_ls_R_factor_all 0.0382
_refine_ls_R_factor_obs .0245
_refine_ls_shift/esd_max 0.001
_refine_ls_shift/esd_mean 0.000
_refine_ls_structure_factor_coef Fsqd
_refine_ls_weighting_details 'w = 1/[\s^2^(Fo^2^)+(0.0344P)^2^] where P=(Fo^2^+2Fc^2^)/3'
_refine_ls_weighting_scheme calc
_refine_ls_wR_factor_all 0.0610
_refine_ls_wR_factor_obs .0585
_reflns_number_observed 2455
_reflns_number_total 2938
_reflns_observed_criterion >2sigma(I)
_cod_data_source_file jz1197.cif
_cod_data_source_block CdLa
_cod_depositor_comments
;
The following automatic conversions were performed:

'_exptl_crystal_density_meas' value 'not measured' was changed to '?'
- the value is perceived as not measured.

Automatic conversion script
Id: cif_fix_values 3008 2015-01-20 13:52:24Z robertas 

The following automatic conversions were performed:

'_refine_ls_weighting_scheme' value 'calc w =
1/[\s^2^(Fo^2^)+(0.0344P)^2^] where P=(Fo^2^+2Fc^2^)/3' was changed
to 'calc'. New tag '_refine_ls_weighting_details' was created. The
value of the new tag was set to 'w = 1/[\s^2^(Fo^2^)+(0.0344P)^2^]
where P=(Fo^2^+2Fc^2^)/3'.

Automatic conversion script
Id: cif_fix_values 3143 2015-03-26 13:38:13Z robertas 
;
_cod_original_cell_volume 666.0(2)
_cod_original_sg_symbol_H-M 'P 21/n'
_cod_database_code 2006828

loop_
_symmetry_equiv_pos_as_xyz
'x, y, z'
'-x+1/2, y+1/2, -z+1/2'
'-x, -y, -z'
'x-1/2, -y-1/2, z-1/2'

loop_
_atom_site_aniso_label
_atom_site_aniso_U_11
_atom_site_aniso_U_22
_atom_site_aniso_U_33
_atom_site_aniso_U_12
_atom_site_aniso_U_13
_atom_site_aniso_U_23
Cd .00965(9) .00793(9) .00892(9) -.00057(6) .00069(6) .00008(6)
La .00721(8) .00810(8) .00722(7) -.00004(5) .00113(5) .00095(5)
O1 .0063(8) .0096(8) .0070(8) -.0005(7) .0005(6) .0023(6)
O2 .0110(9) .0111(9) .0080(8) -.0039(7) .0011(7) .0019(7)
O3 .0087(8) .0086(8) .0106(8) .0023(7) .0032(6) .0022(7)
O4 .0102(8) .0061(7) .0096(8) -.0003(7) .0037(6) .0006(7)
O5 .0082(8) .0103(8) .0066(8) -.0015(7) -.0002(6) -.0007(6)
O6 .0062(8) .0099(8) .0077(8) .0009(7) .0007(6) -.0016(6)
O7 .0083(8) .0102(8) .0074(8) .0022(7) .0006(6) -.0007(7)
O8 .0089(8) .0093(8) .0095(8) .0009(7) .0043(6) .0021(7)
O9 .0085(9) .0075(8) .0097(8) -.0019(6) .0008(6) -.0014(6)
O10 .0103(9) .0102(8) .0089(8) -.0032(7) .0000(6) -.0009(7)

loop_
_atom_site_label
_atom_site_fract_x
_atom_site_fract_y
_atom_site_fract_z
_atom_site_U_iso_or_equiv
_atom_site_thermal_displace_type
_atom_site_calc_flag
_atom_site_refinement_flags
_atom_site_occupancy
_atom_site_disorder_group
_atom_site_type_symbol
Cd .60954(2) .40948(3) .12379(2) .00882(6) Uani d . 1 . Cd(I
La .18945(2) .17732(2) .23364(2) .00749(5) Uani d . 1 . La(I
B1 .9172(4) .5795(4) .2575(3) .0082(5) Uiso d . 1 . B
B2 .4833(4) .3268(4) .3982(3) .0073(5) Uiso d . 1 . B
B3 .7176(4) .5309(4) .4429(3) .0067(4) Uiso d . 1 . B
B4 .8512(4) .6030(4) -.0002(3) .0081(5) Uiso d . 1 . B
B5 .9328(4) .3244(4) .4085(3) .0078(5) Uiso d . 1 . B
O1 .0291(2) .7146(3) .2281(2) .0077(3) Uani d . 1 . O
O2 .8326(3) .5342(3) .1291(2) .0100(4) Uani d . 1 . O
O3 .9943(3) .4246(3) .3073(2) .0092(3) Uani d . 1 . O
O4 .8096(3) .6426(3) .3600(2) .0086(3) Uani d . 1 . O
O5 .5815(2) .4716(3) .3615(2) .0084(3) Uani d . 1 . O
O6 .3269(2) .3900(3) .4216(2) .0079(3) Uani d . 1 . O
O7 .5416(2) .2298(3) .5177(2) .0086(3) Uani d . 1 . O
O8 .8127(3) .3779(3) .4853(2) .0092(3) Uani d . 1 . O
O9 .5008(3) .6677(3) .0780(2) .0086(3) Uani d . 1 . O
O10 .2361(3) .4479(3) .1098(2) .0098(3) Uani d . 1 . O

loop_
_atom_type_symbol
_atom_type_description
_atom_type_scat_dispersion_real
_atom_type_scat_dispersion_imag
_atom_type_scat_source
Cd Cd(I -1.0050 1.2020 'International Tables Vol C Tables 4.2.6.8 and 6.1.1.4'
La La(I -.5880 2.4520 'International Tables Vol C Tables 4.2.6.8 and 6.1.1.4'
O O .0080 .0060 'International Tables Vol C Tables 4.2.6.8 and 6.1.1.4'
B B .0013 .0007 'International Tables Vol C Tables 4.2.6.8 and 6.1.1.4'

loop_
_geom_angle_atom_site_label_1
_geom_angle_atom_site_label_2
_geom_angle_atom_site_label_3
_geom_angle_site_symmetry_1
_geom_angle_site_symmetry_3
_geom_angle
O2 Cd O4 . 2_645 98.09(8)
O2 Cd O9 . 3_665 120.60(8)
O4 Cd O9 2_645 3_665 86.20(8)
O2 Cd O9 . . 88.41(8)
O4 Cd O9 2_645 . 170.54(8)
O9 Cd O9 3_665 . 84.57(8)
O2 Cd O5 . . 89.97(8)
O4 Cd O5 2_645 . 99.71(8)
O9 Cd O5 3_665 . 147.95(8)
O9 Cd O5 . . 87.10(7)
O2 Cd O1 . 2_545 136.62(8)
O4 Cd O1 2_645 2_545 61.71(7)
O9 Cd O1 3_665 2_545 97.30(7)
O9 Cd O1 . 2_545 117.50(8)
O5 Cd O1 . 2_545 59.84(7)
O2 Cd O10 . 3_665 53.57(7)
O4 Cd O10 2_645 3_665 105.58(7)
O9 Cd O10 3_665 3_665 68.14(7)
O9 Cd O10 . 3_665 72.78(7)
O5 Cd O10 . 3_665 137.64(7)
O1 Cd O10 2_545 3_665 162.15(6)
O10 La O10 2_545 . 153.06(3)
O10 La O9 2_545 2_545 72.55(7)
O10 La O9 . 2_545 119.78(7)
O10 La O1 2_545 2_545 75.41(7)
O10 La O1 . 2_545 78.24(7)
O9 La O1 2_545 2_545 124.78(7)
O10 La O7 2_545 4_565 148.02(7)
O10 La O7 . 4_565 56.17(7)
O9 La O7 2_545 4_565 105.63(7)
O1 La O7 2_545 4_565 124.68(7)
O10 La O8 2_545 4_565 108.92(7)
O10 La O8 . 4_565 68.67(7)
O9 La O8 2_545 4_565 159.04(7)
O1 La O8 2_545 4_565 74.52(7)
O7 La O8 4_565 4_565 61.53(7)
O10 La O3 2_545 1_455 122.36(7)
O10 La O3 . 1_455 67.61(7)
O9 La O3 2_545 1_455 52.54(7)
O1 La O3 2_545 1_455 120.33(7)
O7 La O3 4_565 1_455 72.12(7)
O8 La O3 4_565 1_455 128.54(7)
O10 La O6 2_545 2_545 74.41(7)
O10 La O6 . 2_545 117.30(7)
O9 La O6 2_545 2_545 110.39(7)
O1 La O6 2_545 2_545 102.53(6)
O7 La O6 4_565 2_545 76.70(7)
O8 La O6 4_565 2_545 52.47(6)
O3 La O6 1_455 2_545 136.23(7)
O10 La O6 2_545 . 86.45(7)
O10 La O6 . . 73.49(7)
O9 La O6 2_545 . 80.06(7)
O1 La O6 2_545 . 54.03(6)
O7 La O6 4_565 . 125.21(7)
O8 La O6 4_565 . 120.73(6)
O3 La O6 1_455 . 69.71(7)
O6 La O6 2_545 . 153.50(4)
O10 La O5 2_545 2_545 89.16(7)
O10 La O5 . 2_545 117.15(6)
O9 La O5 2_545 2_545 70.59(6)
O1 La O5 2_545 2_545 151.44(6)
O7 La O5 4_565 2_545 61.37(6)
O8 La O5 4_565 2_545 88.47(6)
O3 La O5 1_455 2_545 88.22(6)
O6 La O5 2_545 2_545 49.52(6)
O6 La O5 . 2_545 150.27(6)
O4 B1 O3 . . 111.1(2)
O4 B1 O2 . . 109.2(2)
O3 B1 O2 . . 106.9(2)
O4 B1 O1 . 1_655 108.9(2)
O3 B1 O1 . 1_655 111.0(2)
O2 B1 O1 . 1_655 109.6(2)
O4 B1 O8 . . 56.78(14)
O3 B1 O8 . . 56.32(14)
O2 B1 O8 . . 110.2(2)
O1 B1 O8 1_655 . 140.2(2)
O7 B2 O5 . . 113.5(2)
O7 B2 O6 . . 111.2(2)
O5 B2 O6 . . 108.9(2)
O7 B2 O1 . 2_545 110.2(2)
O5 B2 O1 . 2_545 106.9(2)
O6 B2 O1 . 2_545 105.8(2)
O7 B2 O2 . 2_645 57.24(14)
O5 B2 O2 . 2_645 105.7(2)
O6 B2 O2 . 2_645 145.1(2)
O1 B2 O2 2_545 2_645 58.41(13)
O7 B2 O5 . 3_666 74.18(15)
O5 B2 O5 . 3_666 83.9(2)
O6 B2 O5 . 3_666 59.27(13)
O1 B2 O5 2_545 3_666 164.4(2)
O2 B2 O5 2_645 3_666 130.49(13)
O4 B3 O5 . . 110.5(2)
O4 B3 O6 . 3_666 112.7(2)
O5 B3 O6 . 3_666 111.5(2)
O4 B3 O8 . . 108.8(2)
O5 B3 O8 . . 108.7(2)
O6 B3 O8 3_666 . 104.4(2)
O4 B3 O3 . . 56.25(14)
O5 B3 O3 . . 109.8(2)
O6 B3 O3 3_666 . 138.2(2)
O8 B3 O3 . . 55.45(13)
O10 B4 O2 3_665 . 121.0(3)
O10 B4 O7 3_665 2_655 119.5(3)
O2 B4 O7 . 2_655 119.5(3)
O10 B4 O8 3_665 2_655 89.3(2)
O2 B4 O8 . 2_655 101.5(2)
O7 B4 O8 2_655 2_655 77.5(2)
O10 B4 O1 3_665 1_655 178.9(2)
O2 B4 O1 . 1_655 59.2(2)
O7 B4 O1 2_655 1_655 60.26(15)
O8 B4 O1 2_655 1_655 89.53(11)
O8 B5 O9 . 2_645 123.9(3)
O8 B5 O3 . . 121.8(3)
O9 B5 O3 2_645 . 114.3(3)
O8 B5 O4 . . 60.63(15)
O9 B5 O4 2_645 . 175.3(2)
O3 B5 O4 . . 61.2(2)
B1 O1 B2 1_455 2 122.9(2)
B1 O1 O6 1_455 2 153.8(2)
B2 O1 O6 2 2 36.74(14)
B1 O1 O5 1_455 2 114.4(2)
B2 O1 O5 2 2 36.16(14)
O6 O1 O5 2 2 60.49(9)
B1 O1 O4 1_455 1_455 35.39(14)
B2 O1 O4 2 1_455 121.6(2)
O6 O1 O4 2 1_455 154.40(12)
O5 O1 O4 2 1_455 93.93(10)
B1 O1 O2 1_455 1_455 35.07(14)
B2 O1 O2 2 1_455 89.5(2)
O6 O1 O2 2 1_455 119.11(11)
O5 O1 O2 2 1_455 94.47(11)
O4 O1 O2 1_455 1_455 59.76(9)
B1 O1 O3 1_455 1_455 34.34(14)
B2 O1 O3 2 1_455 143.0(2)
O6 O1 O3 2 1_455 143.88(12)
O5 O1 O3 2 1_455 148.75(12)
O4 O1 O3 1_455 1_455 60.20(9)
O2 O1 O3 1_455 1_455 58.40(9)
B1 O1 O7 1_455 2 93.9(2)
B2 O1 O7 2 2 34.33(13)
O6 O1 O7 2 2 60.56(8)
O5 O1 O7 2 2 61.19(9)
O4 O1 O7 1_455 2 109.83(11)
O2 O1 O7 1_455 2 58.85(9)
O3 O1 O7 1_455 2 108.69(11)
B1 O1 Cd 1_455 2 89.9(2)
B2 O1 Cd 2 2 94.4(2)
O6 O1 Cd 2 2 105.56(10)
O5 O1 Cd 2 2 58.41(7)
O4 O1 Cd 1_455 2 54.68(7)
O2 O1 Cd 1_455 2 103.98(10)
O3 O1 Cd 1_455 2 109.87(9)
O7 O1 Cd 2 2 114.82(10)
B1 O1 La 1_455 2 122.8(2)
B2 O1 La 2 2 103.8(2)
O6 O1 La 2 2 67.78(7)
O5 O1 La 2 2 122.71(10)
O4 O1 La 1_455 2 133.98(10)
O2 O1 La 1_455 2 132.87(11)
O3 O1 La 1_455 2 88.51(9)
O7 O1 La 2 2 111.99(9)
Cd O1 La 2 2 119.41(8)
B1 O1 B4 1_455 1_455 64.4(2)
B2 O1 B4 2 1_455 61.52(15)
O6 O1 B4 2 1_455 89.96(10)
O5 O1 B4 2 1_455 76.78(10)
O4 O1 B4 1_455 1_455 84.53(11)
O2 O1 B4 1_455 1_455 29.28(8)
O3 O1 B4 1_455 1_455 83.10(10)
O7 O1 B4 2 1_455 29.56(8)
Cd O1 B4 2 1_455 112.41(10)
La O1 B4 2 1_455 127.20(11)
B1 O1 O10 1_455 . 88.8(2)
B2 O1 O10 2 . 97.8(2)
O6 O1 O10 2 . 80.94(9)
O5 O1 O10 2 . 133.94(10)
O4 O1 O10 1_455 . 122.18(10)
O2 O1 O10 1_455 . 82.52(9)
O3 O1 O10 1_455 . 62.94(8)
O7 O1 O10 2 . 78.89(9)
Cd O1 O10 2 . 166.29(9)
La O1 O10 2 . 51.26(6)
B4 O1 O10 1_455 . 79.20(9)
B4 O2 B1 . . 126.8(2)
B4 O2 Cd . . 106.5(2)
B1 O2 Cd . . 124.0(2)
B4 O2 O3 . . 136.2(2)
B1 O2 O3 . . 36.53(15)
Cd O2 O3 . . 111.81(10)
B4 O2 O10 . 3_665 29.23(15)
B1 O2 O10 . 3_665 156.0(2)
Cd O2 O10 . 3_665 78.44(9)
O3 O2 O10 . 3_665 149.44(13)
B4 O2 O7 . 2_655 30.4(2)
B1 O2 O7 . 2_655 96.4(2)
Cd O2 O7 . 2_655 134.76(11)
O3 O2 O7 . 2_655 112.97(12)
O10 O2 O7 3_665 2_655 59.62(9)
B4 O2 O4 . . 135.8(2)
B1 O2 O4 . . 35.37(14)
Cd O2 O4 . . 94.90(10)
O3 O2 O4 . . 61.22(9)
O10 O2 O4 3_665 . 148.85(13)
O7 O2 O4 2_655 . 111.83(12)
B4 O2 O1 . 1_655 91.5(2)
B1 O2 O1 . 1_655 35.33(14)
Cd O2 O1 . 1_655 154.54(12)
O3 O2 O1 . 1_655 61.24(9)
O10 O2 O1 3_665 1_655 120.71(11)
O7 O2 O1 2_655 1_655 61.09(9)
O4 O2 O1 . 1_655 59.90(9)
B4 O2 B2 . 2_655 60.8(2)
B1 O2 B2 . 2_655 66.7(2)
Cd O2 B2 . 2_655 151.07(12)
O3 O2 B2 . 2_655 91.87(11)
O10 O2 B2 3_665 2_655 89.58(11)
O7 O2 B2 2_655 2_655 31.13(8)
O4 O2 B2 . 2_655 81.79(10)
O1 O2 B2 1_655 2_655 32.14(8)
B4 O2 O7 . 4_665 82.0(2)
B1 O2 O7 . 4_665 99.8(2)
Cd O2 O7 . 4_665 103.55(9)
O3 O2 O7 . 4_665 69.19(9)
O10 O2 O7 3_665 4_665 80.51(9)
O7 O2 O7 2_655 4_665 86.57(10)
O4 O2 O7 . 4_665 130.41(11)
O1 O2 O7 1_655 4_665 96.59(10)
B2 O2 O7 2_655 4_665 100.24(10)
B4 O2 O9 . . 81.7(2)
B1 O2 O9 . . 119.9(2)
Cd O2 O9 . . 47.09(6)
O3 O2 O9 . . 141.03(11)
O10 O2 O9 3_665 . 67.30(9)
O7 O2 O9 2_655 . 97.57(10)
O4 O2 O9 . . 85.76(9)
O1 O2 O9 1_655 . 121.12(11)
B2 O2 O9 2_655 . 103.99(10)
O7 O2 O9 4_665 . 139.06(9)
B4 O2 O8 . 2_655 53.4(2)
B1 O2 O8 . 2_655 105.9(2)
Cd O2 O8 . 2_655 91.46(8)
O3 O2 O8 . 2_655 142.31(11)
O10 O2 O8 3_665 2_655 61.50(8)
O7 O2 O8 2_655 2_655 55.23(8)
O4 O2 O8 . 2_655 88.60(10)
O1 O2 O8 1_655 2_655 84.84(9)
B2 O2 O8 2_655 2_655 59.84(9)
O7 O2 O8 4_665 2_655 135.43(9)
O9 O2 O8 . 2_655 45.13(6)
B5 O3 B1 . . 121.5(2)
B5 O3 O9 . 2_645 32.8(2)
B1 O3 O9 . 2_645 152.6(2)
B5 O3 O2 . . 119.1(2)
B1 O3 O2 . . 36.56(14)
O9 O3 O2 2_645 . 132.29(13)
B5 O3 O8 . . 29.01(15)
B1 O3 O8 . . 93.0(2)
O9 O3 O8 2_645 . 61.78(9)
O2 O3 O8 . . 100.33(11)
B5 O3 O4 . . 89.0(2)
B1 O3 O4 . . 34.46(14)
O9 O3 O4 2_645 . 121.76(12)
O2 O3 O4 . . 60.10(9)
O8 O3 O4 . . 59.98(9)
B5 O3 O1 . 1_655 144.8(2)
B1 O3 O1 . 1_655 34.61(14)
O9 O3 O1 2_645 1_655 167.08(13)
O2 O3 O1 . 1_655 60.37(9)
O8 O3 O1 . 1_655 117.35(11)
O4 O3 O1 . 1_655 59.26(9)
B5 O3 La . 1_655 92.0(2)
B1 O3 La . 1_655 143.4(2)
O9 O3 La 2_645 1_655 59.21(7)
O2 O3 La . 1_655 116.44(10)
O8 O3 La . 1_655 120.91(10)
O4 O3 La . 1_655 176.32(11)
O1 O3 La 1_655 1_655 120.74(10)
B5 O3 O10 . 1_655 144.2(2)
B1 O3 O10 . 1_655 94.1(2)
O9 O3 O10 2_645 1_655 111.50(11)
O2 O3 O10 . 1_655 86.23(9)
O8 O3 O10 . 1_655 172.77(12)
O4 O3 O10 . 1_655 126.71(11)
O1 O3 O10 1_655 1_655 68.52(8)
La O3 O10 1_655 1_655 52.62(6)
B5 O3 B3 . . 60.0(2)
B1 O3 B3 . . 61.7(2)
O9 O3 B3 2_645 . 92.46(11)
O2 O3 B3 . . 74.32(10)
O8 O3 B3 . . 31.37(8)
O4 O3 B3 . . 29.79(8)
O1 O3 B3 1_655 . 89.01(10)
La O3 B3 1_655 . 150.15(11)
O10 O3 B3 1_655 . 155.75(11)
B5 O3 O8 . 3_766 92.9(2)
B1 O3 O8 . 3_766 91.9(2)
O9 O3 O8 2_645 3_766 97.59(10)
O2 O3 O8 . 3_766 127.50(11)
O8 O3 O8 . 3_766 88.63(10)
O4 O3 O8 . 3_766 82.04(9)
O1 O3 O8 1_655 3_766 69.55(8)
La O3 O8 1_655 3_766 101.45(8)
O10 O3 O8 1_655 3_766 89.75(8)
B3 O3 O8 . 3_766 90.76(9)
B5 O3 O7 . 4_665 118.6(2)
B1 O3 O7 . 4_665 96.0(2)
O9 O3 O7 2_645 4_665 94.94(10)
O2 O3 O7 . 4_665 65.05(8)
O8 O3 O7 . 4_665 133.97(11)
O4 O3 O7 . 4_665 125.15(10)
O1 O3 O7 1_655 4_665 93.79(9)
La O3 O7 1_655 4_665 51.41(6)
O10 O3 O7 1_655 4_665 46.44(7)
B3 O3 O7 . 4_665 130.84(10)
O8 O3 O7 3_766 4_665 135.84(9)
B3 O4 B1 . . 122.7(2)
B3 O4 Cd . 2_655 135.8(2)
B1 O4 Cd . 2_655 99.1(2)
B3 O4 O2 . . 110.9(2)
B1 O4 O2 . . 35.40(14)
Cd O4 O2 2_655 . 111.61(10)
B3 O4 O1 . 1_655 154.3(2)
B1 O4 O1 . 1_655 35.67(14)
Cd O4 O1 2_655 1_655 63.61(8)
O2 O4 O1 . 1_655 60.34(9)
B3 O4 O8 . . 36.53(14)
B1 O4 O8 . . 92.6(2)
Cd O4 O8 2_655 . 141.62(11)
O2 O4 O8 . . 99.01(11)
O1 O4 O8 1_655 . 118.11(12)
B3 O4 O5 . . 35.27(14)
B1 O4 O5 . . 111.2(2)
Cd O4 O5 2_655 . 142.28(11)
O2 O4 O5 . . 84.01(10)
O1 O4 O5 1_655 . 144.19(12)
O8 O4 O5 . . 60.78(9)
B3 O4 O3 . . 94.0(2)
B1 O4 O3 . . 34.46(14)
Cd O4 O3 2_655 . 118.17(11)
O2 O4 O3 . . 58.69(9)
O1 O4 O3 1_655 . 60.54(9)
O8 O4 O3 . . 59.50(9)
O5 O4 O3 . . 99.39(11)
B3 O4 O6 . 3_666 34.39(14)
B1 O4 O6 . 3_666 150.9(2)
Cd O4 O6 2_655 3_666 101.50(9)
O2 O4 O6 . 3_666 144.21(12)
O1 O4 O6 1_655 3_666 153.01(12)
O8 O4 O6 . 3_666 58.70(8)
O5 O4 O6 . 3_666 61.02(9)
O3 O4 O6 . 3_666 116.56(11)
B3 O4 B5 . . 64.9(2)
B1 O4 B5 . . 63.4(2)
Cd O4 B5 2_655 . 136.37(12)
O2 O4 B5 . . 77.99(10)
O1 O4 B5 1_655 . 89.40(11)
O8 O4 B5 . . 29.66(9)
O5 O4 B5 . . 79.16(11)
O3 O4 B5 . . 29.83(9)
O6 O4 B5 3_666 . 87.53(10)
B3 O4 O9 . 4_676 102.8(2)
B1 O4 O9 . 4_676 106.2(2)
Cd O4 O9 2_655 4_676 47.04(6)
O2 O4 O9 . 4_676 139.26(11)
O1 O4 O9 1_655 4_676 79.36(9)
O8 O4 O9 . 4_676 94.60(9)
O5 O4 O9 . 4_676 135.37(10)
O3 O4 O9 . 4_676 97.71(10)
O6 O4 O9 3_666 4_676 74.44(8)
B5 O4 O9 . 4_676 97.08(10)
B3 O4 O2 . 2_655 109.4(2)
B1 O4 O2 . 2_655 125.6(2)
Cd O4 O2 2_655 2_655 40.54(5)
O2 O4 O2 . 2_655 113.59(9)
O1 O4 O2 1_655 2_655 95.92(9)
O8 O4 O2 . 2_655 141.75(10)
O5 O4 O2 . 2_655 101.95(10)
O3 O4 O2 . 2_655 156.35(11)
O6 O4 O2 3_666 2_655 83.06(9)
B5 O4 O2 . 2_655 168.40(11)
O9 O4 O2 4_676 2_655 73.90(7)
B2 O5 B3 . . 125.5(2)
B2 O5 Cd . . 98.5(2)
B3 O5 Cd . . 118.4(2)
B2 O5 O1 . 2_545 36.95(13)
B3 O5 O1 . 2_545 140.1(2)
Cd O5 O1 . 2_545 61.75(7)
B2 O5 O6 . . 35.61(14)
B3 O5 O6 . . 133.9(2)
Cd O5 O6 . . 107.35(9)
O1 O5 O6 2_545 . 59.47(9)
B2 O5 O4 . . 157.1(2)
B3 O5 O4 . . 34.23(13)
Cd O5 O4 . . 90.19(9)
O1 O5 O4 2_545 . 142.93(12)
O6 O5 O4 . . 157.59(12)
B2 O5 O8 . . 97.5(2)
B3 O5 O8 . . 36.07(14)
Cd O5 O8 . . 107.83(10)
O1 O5 O8 2_545 . 104.09(11)
O6 O5 O8 . . 124.38(11)
O4 O5 O8 . . 59.60(9)
B2 O5 O7 . . 33.08(14)
B3 O5 O7 . . 92.6(2)
Cd O5 O7 . . 116.94(10)
O1 O5 O7 2_545 . 60.19(9)
O6 O5 O7 . . 59.90(9)
O4 O5 O7 . . 124.59(12)
O8 O5 O7 . . 66.12(9)
B2 O5 O6 . 3_666 108.5(2)
B3 O5 O6 . 3_666 34.54(13)
Cd O5 O6 . 3_666 150.65(11)
O1 O5 O6 2_545 3_666 142.80(12)
O6 O5 O6 . 3_666 101.37(10)
O4 O5 O6 . 3_666 60.48(8)
O8 O5 O6 . 3_666 58.16(8)
O7 O5 O6 . 3_666 82.69(10)
B2 O5 O7 . 3_666 108.1(2)
B3 O5 O7 . 3_666 80.30(15)
Cd O5 O7 . 3_666 128.13(9)
O1 O5 O7 2_545 3_666 133.73(11)
O6 O5 O7 . 3_666 76.08(9)
O4 O5 O7 . 3_666 82.15(9)
O8 O5 O7 . 3_666 111.61(10)
O7 O5 O7 . 3_666 109.19(9)
O6 O5 O7 3_666 3_666 53.74(8)
B2 O5 B2 . 3_666 96.1(2)
B3 O5 B2 . 3_666 64.75(15)
Cd O5 B2 . 3_666 157.36(11)
O1 O5 B2 2_545 3_666 132.09(12)
O6 O5 B2 . 3_666 75.55(10)
O4 O5 B2 . 3_666 82.93(10)
O8 O5 B2 . 3_666 87.24(10)
O7 O5 B2 . 3_666 84.33(10)
O6 O5 B2 3_666 3_666 30.98(8)
O7 O5 B2 3_666 3_666 29.60(8)
B2 O5 La . 2 91.7(2)
B3 O5 La . 2 127.6(2)
Cd O5 La . 2 85.23(6)
O1 O5 La 2_545 2 92.14(9)
O6 O5 La . 2 59.11(7)
O4 O5 La . 2 110.23(9)
O8 O5 La . 2 162.59(10)
O7 O5 La . 2 118.84(9)
O6 O5 La 3_666 2 104.89(9)
O7 O5 La 3_666 2 51.20(6)
B2 O5 La 3_666 2 77.07(8)
B2 O6 B3 . 3_666 122.1(2)
B2 O6 O1 . 2_545 37.43(14)
B3 O6 O1 3_666 2_545 156.5(2)
B2 O6 O8 . 3_666 143.1(2)
B3 O6 O8 3_666 3_666 37.94(14)
O1 O6 O8 2_545 3_666 162.95(12)
B2 O6 O5 . . 35.51(14)
B3 O6 O5 3_666 . 111.1(2)
O1 O6 O5 2_545 . 60.04(9)
O8 O6 O5 3_666 . 111.86(11)
B2 O6 O7 . . 34.16(13)
B3 O6 O7 3_666 . 95.7(2)
O1 O6 O7 2_545 . 60.79(9)
O8 O6 O7 3_666 . 130.84(11)
O5 O6 O7 . . 61.11(9)
B2 O6 O4 . 3_666 124.6(2)
B3 O6 O4 3_666 3_666 32.87(14)
O1 O6 O4 2_545 3_666 137.21(12)
O8 O6 O4 3_666 3_666 59.59(8)
O5 O6 O4 . 3_666 135.03(11)
O7 O6 O4 . 3_666 90.48(10)
B2 O6 O5 . 3_666 89.7(2)
B3 O6 O5 3_666 3_666 33.99(13)
O1 O6 O5 2_545 3_666 127.00(11)
O8 O6 O5 3_666 3_666 60.19(9)
O5 O6 O5 . 3_666 78.63(10)
O7 O6 O5 . 3_666 71.08(9)
O4 O6 O5 3_666 3_666 58.49(9)
B2 O6 La . 2 103.4(2)
B3 O6 La 3_666 2 96.9(2)
O1 O6 La 2_545 2 99.87(9)
O8 O6 La 3_666 2 63.12(7)
O5 O6 La . 2 71.37(8)
O7 O6 La . 2 132.26(10)
O4 O6 La 3_666 2 122.57(10)
O5 O6 La 3_666 2 96.26(9)
B2 O6 La . . 94.98(15)
B3 O6 La 3_666 . 135.3(2)
O1 O6 La 2_545 . 58.19(7)
O8 O6 La 3_666 . 119.94(10)
O5 O6 La . . 113.63(9)
O7 O6 La . . 104.97(9)
O4 O6 La 3_666 . 106.76(9)
O5 O6 La 3_666 . 163.99(11)
La O6 La 2 . 97.51(6)
B2 O6 O3 . 1_455 147.2(2)
B3 O6 O3 3_666 1_455 90.6(2)
O1 O6 O3 2_545 1_455 110.10(10)
O8 O6 O3 3_666 1_455 65.20(8)
O5 O6 O3 . 1_455 139.40(10)
O7 O6 O3 . 1_455 153.23(11)
O4 O6 O3 3_666 1_455 80.82(9)
O5 O6 O3 3_666 1_455 122.90(10)
La O6 O3 2 1_455 72.25(6)
La O6 O3 . 1_455 54.75(6)
B2 O6 O10 . . 96.7(2)
B3 O6 O10 3_666 . 135.1(2)
O1 O6 O10 2_545 . 68.17(8)
O8 O6 O10 3_666 . 97.42(9)
O5 O6 O10 . . 86.80(9)
O7 O6 O10 . . 128.21(10)
O4 O6 O10 3_666 . 136.15(10)
O5 O6 O10 3_666 . 144.88(11)
La O6 O10 2 . 48.65(5)
La O6 O10 . . 49.69(5)
O3 O6 O10 1_455 . 55.33(7)
B4 O7 B2 2_645 . 120.4(2)
B4 O7 O10 2_645 4_666 29.82(15)
B2 O7 O10 . 4_666 147.1(2)
B4 O7 O2 2_645 2_645 30.12(15)
B2 O7 O2 . 2_645 91.6(2)
O10 O7 O2 4_666 2_645 59.93(9)
B4 O7 O6 2_645 . 148.2(2)
B2 O7 O6 . . 34.64(14)
O10 O7 O6 4_666 . 174.80(13)
O2 O7 O6 2_645 . 118.42(11)
B4 O7 O1 2_645 2_545 90.2(2)
B2 O7 O1 . 2_545 35.45(14)
O10 O7 O1 4_666 2_545 119.99(11)
O2 O7 O1 2_645 2_545 60.06(9)
O6 O7 O1 . 2_545 58.65(8)
B4 O7 O5 2_645 . 112.2(2)
B2 O7 O5 . . 33.45(14)
O10 O7 O5 4_666 . 125.28(12)
O2 O7 O5 2_645 . 93.62(10)
O6 O7 O5 . . 58.99(9)
O1 O7 O5 2_545 . 58.63(9)
B4 O7 La 2_645 4_666 88.5(2)
B2 O7 La . 4_666 131.1(2)
O10 O7 La 4_666 4_666 60.88(7)
O2 O7 La 2_645 4_666 116.15(10)
O6 O7 La . 4_666 122.54(10)
O1 O7 La 2_545 4_666 157.78(11)
O5 O7 La . 4_666 101.61(9)
B4 O7 O8 2_645 . 72.2(2)
B2 O7 O8 . . 88.5(2)
O10 O7 O8 4_666 . 70.63(9)
O2 O7 O8 2_645 . 77.72(10)
O6 O7 O8 . . 114.23(11)
O1 O7 O8 2_545 . 96.47(10)
O5 O7 O8 . . 56.57(8)
La O7 O8 4_666 . 62.09(7)
B4 O7 O5 2_645 3_666 155.6(2)
B2 O7 O5 . 3_666 76.2(2)
O10 O7 O5 4_666 3_666 127.82(10)
O2 O7 O5 2_645 3_666 164.36(12)
O6 O7 O5 . 3_666 55.18(8)
O1 O7 O5 2_545 3_666 110.38(10)
O5 O7 O5 . 3_666 70.81(9)
La O7 O5 4_666 3_666 67.43(6)
O8 O7 O5 . 3_666 91.93(9)
B4 O7 O2 2_645 4_566 88.0(2)
B2 O7 O2 . 4_566 116.2(2)
O10 O7 O2 4_666 4_566 83.97(9)
O2 O7 O2 2_645 4_566 93.43(10)
O6 O7 O2 . 4_566 91.30(9)
O1 O7 O2 2_545 4_566 99.91(10)
O5 O7 O2 . 4_566 148.99(11)
La O7 O2 4_666 4_566 102.21(8)
O8 O7 O2 . 4_566 154.26(10)
O5 O7 O2 3_666 4_566 100.73(9)
B4 O7 O3 2_645 4_566 86.1(2)
B2 O7 O3 . 4_566 150.0(2)
O10 O7 O3 4_666 4_566 62.47(8)
O2 O7 O3 2_645 4_566 110.93(10)
O6 O7 O3 . 4_566 115.42(10)
O1 O7 O3 2_545 4_566 145.52(11)
O5 O7 O3 . 4_566 152.21(11)
La O7 O3 4_666 4_566 56.47(6)
O8 O7 O3 . 4_566 114.76(9)
O5 O7 O3 3_666 4_566 83.97(8)
O2 O7 O3 4_566 4_566 45.76(7)
B5 O8 B3 . . 121.6(2)
B5 O8 O6 . 3_666 148.0(2)
B3 O8 O6 . 3_666 37.69(13)
B5 O8 O3 . . 29.18(15)
B3 O8 O3 . . 93.2(2)
O6 O8 O3 3_666 . 120.45(11)
B5 O8 O4 . . 89.7(2)
B3 O8 O4 . . 34.66(13)
O6 O8 O4 3_666 . 61.71(9)
O3 O8 O4 . . 60.52(9)
B5 O8 O9 . 2_645 28.08(15)
B3 O8 O9 . 2_645 148.0(2)
O6 O8 O9 3_666 2_645 167.47(13)
O3 O8 O9 . 2_645 57.25(9)
O4 O8 O9 . 2_645 117.77(11)
B5 O8 O5 . . 118.0(2)
B3 O8 O5 . . 35.26(13)
O6 O8 O5 3_666 . 61.65(9)
O3 O8 O5 . . 99.30(11)
O4 O8 O5 . . 59.63(9)
O9 O8 O5 2_645 . 129.98(12)
B5 O8 B4 . 2_645 101.9(2)
B3 O8 B4 . 2_645 112.1(2)
O6 O8 B4 3_666 2_645 109.15(12)
O3 O8 B4 . 2_645 122.95(12)
O4 O8 B4 . 2_645 138.44(13)
O9 O8 B4 2_645 2_645 79.69(11)
O5 O8 B4 . 2_645 80.02(11)
B5 O8 O7 . . 128.8(2)
B3 O8 O7 . . 84.0(2)
O6 O8 O7 3_666 . 79.97(9)
O3 O8 O7 . . 139.35(12)
O4 O8 O7 . . 115.99(11)
O9 O8 O7 2_645 . 109.79(11)
O5 O8 O7 . . 57.31(8)
B4 O8 O7 2_645 . 30.37(9)
B5 O8 La . 4_666 139.8(2)
B3 O8 La . 4_666 97.96(15)
O6 O8 La 3_666 4_666 64.41(7)
O3 O8 La . 4_666 162.08(11)
O4 O8 La . 4_666 125.96(10)
O9 O8 La 2_645 4_666 113.80(9)
O5 O8 La . 4_666 97.89(9)
B4 O8 La 2_645 4_666 65.24(8)
O7 O8 La . 4_666 56.38(6)
B5 O8 B1 . . 59.6(2)
B3 O8 B1 . . 62.54(15)
O6 O8 B1 3_666 . 92.28(11)
O3 O8 B1 . . 30.66(9)
O4 O8 B1 . . 30.66(9)
O9 O8 B1 2_645 . 87.44(10)
O5 O8 B1 . . 74.71(10)
B4 O8 B1 2_645 . 133.45(12)
O7 O8 B1 . . 129.16(11)
La O8 B1 4_666 . 155.79(11)
B5 O8 O10 . 4_666 98.0(2)
B3 O8 O10 . 4_666 132.8(2)
O6 O8 O10 3_666 4_666 113.21(10)
O3 O8 O10 . 4_666 126.34(11)
O4 O8 O10 . 4_666 165.31(12)
O9 O8 O10 2_645 4_666 70.41(9)
O5 O8 O10 . 4_666 105.69(10)
B4 O8 O10 2_645 4_666 27.51(8)
O7 O8 O10 . 4_666 49.70(7)
La O8 O10 4_666 4_666 52.37(6)
B1 O8 O10 . 4_666 151.61(11)
B5 O9 Cd 2_655 3_665 120.1(2)
B5 O9 Cd 2_655 . 127.6(2)
Cd O9 Cd 3_665 . 95.43(8)
B5 O9 O3 2_655 2_655 32.93(15)
Cd O9 O3 3_665 2_655 131.18(11)
Cd O9 O3 . 2_655 133.36(11)
B5 O9 O8 2_655 2_655 28.05(15)
Cd O9 O8 3_665 2_655 104.32(10)
Cd O9 O8 . 2_655 112.20(10)
O3 O9 O8 2_655 2_655 60.97(9)
B5 O9 La 2_655 2 101.2(2)
Cd O9 La 3_665 2 111.05(9)
Cd O9 La . 2 99.77(8)
O3 O9 La 2_655 2 68.25(8)
O8 O9 La 2_655 2 129.13(10)
B5 O9 O10 2_655 . 149.6(2)
Cd O9 O10 3_665 . 66.57(7)
Cd O9 O10 . . 77.28(8)
O3 O9 O10 2_655 . 118.42(11)
O8 O9 O10 2_655 . 168.05(12)
La O9 O10 2 . 52.72(6)
B5 O9 O9 2_655 3_665 145.8(2)
Cd O9 O9 3_665 3_665 48.44(6)
Cd O9 O9 . 3_665 47.00(6)
O3 O9 O9 2_655 3_665 178.70(14)
O8 O9 O9 2_655 3_665 117.75(12)
La O9 O9 2 3_665 113.04(11)
O10 O9 O9 . 3_665 62.77(8)
B5 O9 O4 2_655 4_575 81.3(2)
Cd O9 O4 3_665 4_575 46.76(6)
Cd O9 O4 . 4_575 142.15(9)
O3 O9 O4 2_655 4_575 84.42(9)
O8 O9 O4 2_655 4_575 81.53(9)
La O9 O4 2 4_575 96.95(8)
O10 O9 O4 . 4_575 86.52(8)
O9 O9 O4 3_665 4_575 95.18(10)
B5 O9 O10 2_655 3_665 90.0(2)
Cd O9 O10 3_665 3_665 73.97(7)
Cd O9 O10 . 3_665 62.54(7)
O3 O9 O10 2_655 3_665 122.14(11)
O8 O9 O10 2_655 3_665 62.41(8)
La O9 O10 2 3_665 162.27(10)
O10 O9 O10 . 3_665 119.43(8)
O9 O9 O10 3_665 3_665 56.67(8)
O4 O9 O10 4_575 3_665 98.36(8)
B5 O9 O2 2_655 . 84.1(2)
Cd O9 O2 3_665 . 115.23(9)
Cd O9 O2 . . 44.50(6)
O3 O9 O2 2_655 . 102.40(10)
O8 O9 O2 2_655 . 68.73(9)
La O9 O2 2 . 122.18(9)
O10 O9 O2 . . 121.58(9)
O9 O9 O2 3_665 . 77.12(9)
O4 O9 O2 4_575 . 140.20(9)
O10 O9 O2 3_665 . 44.74(6)
B5 O9 O5 2_655 . 105.7(2)
Cd O9 O5 3_665 . 133.83(9)
Cd O9 O5 . . 47.43(5)
O3 O9 O5 2_655 . 90.80(9)
O8 O9 O5 2_655 . 114.22(10)
La O9 O5 2 . 62.06(6)
O10 O9 O5 . . 77.45(8)
O9 O9 O5 3_665 . 90.02(10)
O4 O9 O5 4_575 . 158.62(10)
O10 O9 O5 3_665 . 101.80(8)
O2 O9 O5 . . 61.18(7)
B4 O10 O7 3_665 4_565 30.7(2)
B4 O10 O2 3_665 3_665 29.8(2)
O7 O10 O2 4_565 3_665 60.45(9)
B4 O10 La 3_665 2 147.6(2)
O7 O10 La 4_565 2 148.59(12)
O2 O10 La 3_665 2 128.01(11)
B4 O10 La 3_665 . 91.4(2)
O7 O10 La 4_565 . 62.95(7)
O2 O10 La 3_665 . 118.51(10)
La O10 La 2 . 112.66(8)
B4 O10 Cd 3_665 3_665 76.9(2)
O7 O10 Cd 4_565 3_665 106.61(9)
O2 O10 Cd 3_665 3_665 47.99(7)
La O10 Cd 2 3_665 94.05(7)
La O10 Cd . 3_665 142.76(9)
B4 O10 O3 3_665 1_455 94.9(2)
O7 O10 O3 4_565 1_455 71.09(9)
O2 O10 O3 3_665 1_455 118.14(11)
La O10 O3 2 1_455 80.12(8)
La O10 O3 . 1_455 59.77(6)
Cd O10 O3 3_665 1_455 154.87(10)
B4 O10 O9 3_665 . 122.1(2)
O7 O10 O9 4_565 . 151.72(11)
O2 O10 O9 3_665 . 92.60(10)
La O10 O9 2 . 54.73(6)
La O10 O9 . . 134.55(10)
Cd O10 O9 3_665 . 45.29(5)
O3 O10 O9 1_455 . 134.85(10)
B4 O10 O8 3_665 4_565 63.2(2)
O7 O10 O8 4_565 4_565 59.67(9)
O2 O10 O8 3_665 4_565 73.04(9)
La O10 O8 2 4_565 147.93(10)
La O10 O8 . 4_565 58.96(6)
Cd O10 O8 3_665 4_565 84.53(7)
O3 O10 O8 1_455 4_565 113.25(9)
O9 O10 O8 . 4_565 106.69(9)
B4 O10 O1 3_665 . 99.7(2)
O7 O10 O1 4_565 . 96.91(10)
O2 O10 O1 3_665 . 100.68(10)
La O10 O1 2 . 53.33(6)
La O10 O1 . . 107.99(8)
Cd O10 O1 3_665 . 108.77(8)
O3 O10 O1 1_455 . 48.54(7)
O9 O10 O1 . . 96.50(9)
O8 O10 O1 4_565 . 156.09(10)
B4 O10 O9 3_665 3_665 82.6(2)
O7 O10 O9 4_565 3_665 98.41(10)
O2 O10 O9 3_665 3_665 67.96(9)
La O10 O9 2 3_665 112.84(9)
La O10 O9 . 3_665 99.31(8)
Cd O10 O9 3_665 3_665 44.68(5)
O3 O10 O9 1_455 3_665 158.96(10)
O9 O10 O9 . 3_665 60.57(8)
O8 O10 O9 4_565 3_665 47.18(7)
O1 O10 O9 . 3_665 152.49(10)
B4 O10 O6 3_665 . 146.6(2)
O7 O10 O6 4_565 . 116.02(10)
O2 O10 O6 3_665 . 174.99(12)
La O10 O6 2 . 56.93(6)
La O10 O6 . . 56.82(6)
Cd O10 O6 3_665 . 134.05(8)
O3 O10 O6 1_455 . 61.96(7)
O9 O10 O6 . . 90.25(8)
O8 O10 O6 4_565 . 102.19(9)
O1 O10 O6 . . 83.07(8)
O9 O10 O6 3_665 . 110.09(9)

loop_
_geom_bond_atom_site_label_1
_geom_bond_atom_site_label_2
_geom_bond_site_symmetry_2
_geom_bond_distance
_geom_bond_publ_flag
Cd O2 . 2.188(2) n
Cd O4 2_645 2.225(2) n
Cd O9 3_665 2.235(2) n
Cd O9 . 2.286(2) n
Cd O5 . 2.362(2) n
Cd O1 2_545 2.442(2) n
Cd O10 3_665 2.885(2) n
La O10 2_545 2.434(2) n
La O10 . 2.484(2) n
La O9 2_545 2.497(2) n
La O1 2_545 2.503(2) n
La O7 4_565 2.532(2) n
La O8 4_565 2.687(2) n
La O3 1_455 2.700(2) n
La O6 2_545 2.717(2) n
La O6 . 2.726(2) n
La O5 2_545 3.000(2) n
B1 O4 . 1.470(4) n
B1 O3 . 1.470(4) n
B1 O2 . 1.471(4) n
B1 O1 1_655 1.480(4) n
B1 O8 . 2.879(4) n
B2 O7 . 1.464(4) n
B2 O5 . 1.478(4) n
B2 O6 . 1.482(4) n
B2 O1 2_545 1.506(4) n
B2 O2 2_645 2.831(4) n
B2 O5 3_666 2.879(4) n
B3 O4 . 1.449(4) n
B3 O5 . 1.487(4) n
B3 O6 3_666 1.508(4) n
B3 O8 . 1.516(4) n
B3 O3 . 2.908(4) n
B4 O10 3_665 1.350(4) n
B4 O2 . 1.373(4) n
B4 O7 2_655 1.384(4) n
B4 O8 2_655 2.607(4) n
B4 O1 1_655 2.806(4) n
B5 O8 . 1.369(4) n
B5 O9 2_645 1.371(4) n
B5 O3 . 1.376(4) n
B5 O4 . 2.767(4) n
O1 B1 1_455 1.480(4) n
O1 B2 2 1.506(4) n
O1 O6 2 2.384(3) n
O1 O5 2 2.397(3) n
O1 O4 1_455 2.401(3) n
O1 O2 1_455 2.412(3) n
O1 O3 1_455 2.432(3) n
O1 O7 2 2.436(3) n
O1 Cd 2 2.442(2) n
O1 La 2 2.503(2) n
O1 B4 1_455 2.806(4) n
O1 O10 . 3.020(3) n
O2 O3 . 2.363(3) n
O2 O10 3_665 2.369(3) n
O2 O7 2_655 2.382(3) n
O2 O4 . 2.398(3) n
O2 O1 1_655 2.412(3) n
O2 B2 2_655 2.831(4) n
O2 O7 4_665 2.990(3) n
O2 O9 . 3.120(3) n
O2 O8 2_655 3.180(3) n
O3 O9 2_645 2.308(3) n
O3 O8 . 2.399(3) n
O3 O4 . 2.424(3) n
O3 O1 1_655 2.432(3) n
O3 La 1_655 2.700(2) n
O3 O10 1_655 2.890(3) n
O3 O8 3_766 3.018(3) n
O3 O7 4_665 3.083(3) n
O4 Cd 2_655 2.225(2) n
O4 O1 1_655 2.401(3) n
O4 O8 . 2.411(3) n
O4 O5 . 2.412(3) n
O4 O6 3_666 2.462(3) n
O4 O9 4_676 3.047(3) n
O4 O2 2_655 3.332(3) n
O5 O1 2_545 2.397(3) n
O5 O6 . 2.408(3) n
O5 O8 . 2.440(3) n
O5 O7 . 2.460(3) n
O5 O6 3_666 2.475(3) n
O5 O7 3_666 2.852(3) n
O5 B2 3_666 2.879(4) n
O5 La 2 3.000(2) n
O6 B3 3_666 1.508(4) n
O6 O1 2_545 2.384(3) n
O6 O8 3_666 2.389(3) n
O6 O7 . 2.431(3) n
O6 O4 3_666 2.462(3) n
O6 O5 3_666 2.475(3) n
O6 La 2 2.717(2) n
O6 O3 1_455 3.101(3) n
O6 O10 . 3.123(3) n
O7 B4 2_645 1.384(4) n
O7 O10 4_666 2.362(3) n
O7 O2 2_645 2.382(3) n
O7 O1 2_545 2.436(3) n
O7 La 4_666 2.532(2) n
O7 O8 . 2.673(3) n
O7 O5 3_666 2.852(3) n
O7 O2 4_566 2.990(3) n
O7 O3 4_566 3.083(3) n
O8 O6 3_666 2.389(3) n
O8 O9 2_645 2.418(3) n
O8 B4 2_645 2.607(4) n
O8 La 4_666 2.687(2) n
O8 O10 4_666 2.921(3) n
O9 B5 2_655 1.371(4) n
O9 Cd 3_665 2.235(2) n
O9 O3 2_655 2.308(3) n
O9 O8 2_655 2.418(3) n
O9 La 2 2.497(2) n
O9 O10 . 2.918(3) n
O9 O9 3_665 3.042(4) n
O9 O4 4_575 3.047(3) n
O9 O10 3_665 3.106(3) n
O10 B4 3_665 1.350(4) n
O10 O7 4_565 2.362(3) n
O10 O2 3_665 2.369(3) n
O10 La 2 2.434(2) n
O10 Cd 3_665 2.885(2) n
O10 O3 1_455 2.890(3) n
O10 O8 4_565 2.921(3) n
O10 O9 3_665 3.106(3) n
